data_4024159
loop_
_publ_author_name
'Hana Dvo\<r\'akov\'a'
'Jan Lang'
'Ji\<r\'i Vlach'
'Jan S\'ykora'
'Michal \<Cajan'
'Michal Himl'
'Michaela Pojarov\'a'
'Ivan Stibor'
'Pavel Lhot\'ak'

_publ_contact_author_address
; 
Chemical Crystallography Laboratory, 
Department of Chemistry, 
University of Oxford, 
Chemistry Research Laboratory, 
Mansfield Road, 
Oxford 
OX1 3TA 
;
_publ_contact_author_email david.watkin@chem.ox.ac.uk
_publ_contact_author_fax '01865 272 699'
_publ_contact_author_name 'David Watkin'
_publ_contact_author_phone '01865 270 826'
_publ_section_title
;
 Partially O-Alkylated Thiacalix[4]arenes: Synthesis, Molecular and
 Crystal Structures, Conformational Behavior
;
_journal_name_full 'Journal of Organic Chemistry'
_journal_page_first 7157
_journal_page_last 7166
_journal_paper_doi 10.1021/jo070927i
_journal_volume 72
_journal_year 2007
_chemical_compound_source
;
?
;
_chemical_formula_moiety ' C30 H28 O4 S4 '
_chemical_formula_sum 'C30 H28 O4 S4'
_chemical_formula_weight 580.81
_space_group_IT_number 2
_symmetry_cell_setting triclinic
_symmetry_space_group_name_Hall '-P 1'
_symmetry_space_group_name_H-M 'P -1'
_audit_creation_date 04-03-12
_audit_creation_method CRYSTALS_ver_12.20
_cell_angle_alpha 103.7710(15)
_cell_angle_beta 105.1480(17)
_cell_angle_gamma 109.5170(18)
_cell_formula_units_Z 1
_cell_length_a 8.7790(3)
_cell_length_b 9.0180(3)
_cell_length_c 10.0710(4)
_cell_measurement_reflns_used 0
_cell_measurement_temperature 150
_cell_measurement_theta_max 0
_cell_measurement_theta_min 0
_cell_volume 677.42(5)
_computing_cell_refinement
; 
 USER DEFINED 6 
;
_computing_data_collection
; 
 DATA COLLECTION 
;
_computing_data_reduction
; 
 USER DEFINED 5 
;
_computing_structure_solution
; 
 SIR92 (Altomare et al, 1994) 
;
_diffrn_ambient_temperature 150
_diffrn_measured_fraction_theta_full 0.997
_diffrn_measured_fraction_theta_max 0.994
_diffrn_measurement_device_type
; 
Unknown 
;
_diffrn_measurement_method \w/2\q
_diffrn_radiation_monochromator graphite
_diffrn_radiation_type 'Mo K\a'
_diffrn_radiation_wavelength 0.71073
_diffrn_reflns_av_R_equivalents 0.00
_diffrn_reflns_limit_h_max 11
_diffrn_reflns_limit_h_min -11
_diffrn_reflns_limit_k_max 11
_diffrn_reflns_limit_k_min -10
_diffrn_reflns_limit_l_max 13
_diffrn_reflns_limit_l_min -13
_diffrn_reflns_number 5533
_diffrn_reflns_theta_full 27.008
_diffrn_reflns_theta_max 27.559
_diffrn_reflns_theta_min 2.566
_diffrn_standards_decay_% 0.00
_diffrn_standards_interval_count 0
_diffrn_standards_interval_time 0
_diffrn_standards_number 0
_exptl_absorpt_coefficient_mu 0.387
_exptl_absorpt_correction_T_max 1.00
_exptl_absorpt_correction_T_min 1.00
_exptl_absorpt_correction_type none
_exptl_crystal_colour ' white '
_exptl_crystal_density_diffrn 1.424
_exptl_crystal_description ' prism '
_exptl_crystal_F_000 304
_exptl_crystal_size_max 0.00
_exptl_crystal_size_mid 0.00
_exptl_crystal_size_min 0.00
_refine_diff_density_max 0.55
_refine_diff_density_min -0.45
_refine_ls_extinction_method None
_refine_ls_goodness_of_fit_ref 1.0212
_refine_ls_number_parameters 298
_refine_ls_number_reflns 4910
_refine_ls_number_restraints 0
_refine_ls_R_factor_all 0.0345
_refine_ls_R_factor_gt 0.0291
_refine_ls_shift/su_max 0.001040
_refine_ls_structure_factor_coef F
_refine_ls_weighting_details
;
 Method, part 1, Chebychev polynomial, (Watkin, 1994, Prince, 1982) 
 [weight] = 1.0/[A~0~*T~0~(x)+A~1~*T~1~(x) ... +A~n-1~]*T~n-1~(x)] 
 where A~i~ are the Chebychev coefficients listed below and x= Fcalc/Fmax 
 Method = Robust Weighting (Prince, 1982) 
 W = [weight] * [1-(deltaF/6*sigmaF)^2^]^2^ 
 A~i~ are: 
 0.913 0.455 0.569 
;
_refine_ls_weighting_scheme calc
_refine_ls_wR_factor_all 0.0439
_refine_ls_wR_factor_gt 0.0385
_refine_ls_wR_factor_ref 0.0385
_reflns_limit_h_max 10
_reflns_limit_h_min -11
_reflns_limit_k_max 11
_reflns_limit_k_min -11
_reflns_limit_l_max 13
_reflns_limit_l_min 0
_reflns_number_gt 4910
_reflns_number_total 5533
_reflns_threshold_expression I>1.96u(I)
_cod_data_source_file jo070927i-File004.cif
_cod_data_source_block CRYSTALS_cif
_cod_depositor_comments
;
The following automatic conversions were performed:
'_symmetry_cell_setting' value 'Triclinic' changed to 'triclinic'
according to '/home/saulius/struct/CIF-dictionaries/cif_core.dic'
dictionary named 'cif_core.dic' version 2.4.1 from 2010-06-29.

Automatic conversion script
Id: cif_fix_enum 1527 2010-12-29 10:47:43Z saulius 
;
_cod_original_sg_symbol_H-M 'P -1 '
_cod_original_formula_sum ' C30 H28 O4 S4 '
_cod_database_code 4024159

loop_
_symmetry_equiv_pos_as_xyz
x,y,z
-x,-y,-z

loop_
_atom_site_label
_atom_site_type_symbol
_atom_site_fract_x
_atom_site_fract_y
_atom_site_fract_z
_atom_site_U_iso_or_equiv
_atom_site_occupancy
_atom_site_adp_type
_atom_site_refinement_flags_posn
_atom_site_refinement_flags_adp
_atom_site_refinement_flags_occupancy
_atom_site_disorder_assembly
_atom_site_disorder_group
_atom_site_attached_hydrogens
S6 S 0.18262(3) 0.50166(3) 0.27999(3) 0.0271 1.0000 Uani . . . . . .
S19 S 0.38738(3) 0.11146(3) -0.08747(3) 0.0240 1.0000 Uani . . . . . .
O15 O 0.26671(8) 0.19873(8) 0.16119(7) 0.0212 1.0000 Uani . . . . . .
O17 O -0.11164(10) 0.16625(9) 0.05274(8) 0.0245 1.0000 Uani . . . . . .
C1 C 0.30751(11) 0.26731(11) -0.04721(10) 0.0207 1.0000 Uani . . . . . .
C2 C 0.29829(12) 0.36452(12) -0.13576(11) 0.0243 1.0000 Uani . . . . . .
C3 C 0.24804(13) 0.49362(13) -0.09925(11) 0.0258 1.0000 Uani . . . . . .
C4 C 0.20925(12) 0.52854(12) 0.02619(11) 0.0239 1.0000 Uani . . . . . .
C5 C 0.21850(11) 0.43307(11) 0.11583(10) 0.0208 1.0000 Uani . . . . . .
C7 C 0.04808(11) 0.32508(11) 0.30729(10) 0.0215 1.0000 Uani . . . . . .
C8 C 0.07354(14) 0.34202(14) 0.45346(11) 0.0284 1.0000 Uani . . . . . .
C9 C -0.03666(15) 0.22042(14) 0.48951(12) 0.0322 1.0000 Uani . . . . . .
C10 C -0.17391(15) 0.07993(14) 0.37757(11) 0.0294 1.0000 Uani . . . . . .
C11 C -0.20109(12) 0.06005(11) 0.23096(10) 0.0219 1.0000 Uani . . . . . .
C12 C 0.39287(17) 0.16258(14) 0.38658(12) 0.0325 1.0000 Uani . . . . . .
C13 C 0.32199(17) -0.02625(14) 0.31123(12) 0.0300 1.0000 Uani . . . . . .
C14 C 0.42723(15) 0.25955(15) 0.28623(12) 0.0313 1.0000 Uani . . . . . .
C16 C 0.26740(10) 0.30057(10) 0.07871(9) 0.0192 1.0000 Uani . . . . . .
C18 C -0.08939(11) 0.18154(11) 0.19411(9) 0.0192 1.0000 Uani . . . . . .
H21 H 0.3265(16) 0.3376(17) -0.2212(16) 0.0370 1.0000 Uani . . . . . .
H31 H 0.2397(17) 0.5550(18) -0.1621(16) 0.0360 1.0000 Uani . . . . . .
H41 H 0.1734(17) 0.6165(17) 0.0507(13) 0.0303 1.0000 Uani . . . . . .
H81 H 0.1690(19) 0.441(2) 0.5352(16) 0.0456 1.0000 Uani . . . . . .
H91 H -0.0174(18) 0.2353(16) 0.5905(16) 0.0387 1.0000 Uani . . . . . .
H101 H -0.2521(18) -0.0057(18) 0.3988(13) 0.0372 1.0000 Uani . . . . . .
H121 H 0.504(2) 0.2020(19) 0.4679(16) 0.0503 1.0000 Uani . . . . . .
H122 H 0.311(2) 0.1908(19) 0.4268(15) 0.0458 1.0000 Uani . . . . . .
H131 H 0.3155(18) -0.0828(16) 0.3843(16) 0.0370 1.0000 Uani . . . . . .
H132 H 0.396(2) -0.0524(19) 0.2639(16) 0.0437 1.0000 Uani . . . . . .
H133 H 0.202(2) -0.0675(18) 0.2422(18) 0.0460 1.0000 Uani . . . . . .
H141 H 0.4670(18) 0.378(2) 0.3322(16) 0.0426 1.0000 Uani . . . . . .
H142 H 0.5138(16) 0.2401(17) 0.2458(14) 0.0333 1.0000 Uani . . . . . .
H1 H -0.187(2) 0.073(3) -0.0012(18) 0.0541 1.0000 Uani . . . . . .

loop_
_atom_site_aniso_label
_atom_site_aniso_U_11
_atom_site_aniso_U_22
_atom_site_aniso_U_33
_atom_site_aniso_U_23
_atom_site_aniso_U_13
_atom_site_aniso_U_12
S6 0.03062(14) 0.01550(12) 0.02703(13) 0.00127(9) 0.01140(10) 0.00436(9)
S19 0.01947(12) 0.01962(12) 0.03107(13) 0.00600(9) 0.00989(9) 0.00801(9)
O15 0.0211(3) 0.0184(3) 0.0222(3) 0.0100(2) 0.0047(2) 0.0067(2)
O17 0.0266(4) 0.0206(3) 0.0180(3) 0.0062(3) 0.0047(3) 0.0038(3)
C1 0.0172(4) 0.0160(4) 0.0245(4) 0.0057(3) 0.0054(3) 0.0047(3)
C2 0.0217(4) 0.0242(4) 0.0245(4) 0.0099(4) 0.0086(4) 0.0060(3)
C3 0.0232(4) 0.0220(4) 0.0307(5) 0.0147(4) 0.0069(4) 0.0068(4)
C4 0.0194(4) 0.0168(4) 0.0337(5) 0.0102(4) 0.0074(4) 0.0065(3)
C5 0.0174(4) 0.0155(4) 0.0234(4) 0.0049(3) 0.0055(3) 0.0031(3)
C7 0.0227(4) 0.0194(4) 0.0216(4) 0.0050(3) 0.0084(3) 0.0095(3)
C8 0.0288(5) 0.0283(5) 0.0220(4) 0.0017(4) 0.0079(4) 0.0112(4)
C9 0.0394(6) 0.0375(6) 0.0197(5) 0.0076(4) 0.0147(4) 0.0155(5)
C10 0.0346(5) 0.0296(5) 0.0283(5) 0.0118(4) 0.0184(4) 0.0126(4)
C11 0.0234(4) 0.0197(4) 0.0242(4) 0.0067(3) 0.0111(3) 0.0102(3)
C12 0.0424(6) 0.0295(5) 0.0225(5) 0.0096(4) 0.0052(5) 0.0167(5)
C13 0.0399(6) 0.0302(5) 0.0280(5) 0.0152(4) 0.0162(5) 0.0178(5)
C14 0.0265(5) 0.0257(5) 0.0299(5) 0.0118(4) -0.0016(4) 0.0052(4)
C16 0.0153(4) 0.0146(4) 0.0231(4) 0.0072(3) 0.0042(3) 0.0030(3)
C18 0.0213(4) 0.0189(4) 0.0185(4) 0.0059(3) 0.0075(3) 0.0103(3)
H21 0.030(8) 0.039(9) 0.044(9) 0.021(7) 0.007(7) 0.018(7)
H31 0.036(8) 0.032(8) 0.044(9) 0.008(7) 0.016(7) 0.020(7)
H41 0.044(8) 0.035(8) 0.034(8) 0.028(7) 0.026(7) 0.023(7)
H81 0.042(9) 0.045(10) 0.046(9) 0.023(8) 0.026(8) 0.003(8)
H91 0.035(8) 0.023(8) 0.044(9) 0.006(7) 0.018(7) -0.002(6)
H101 0.040(8) 0.035(8) 0.018(7) -0.005(6) 0.010(6) 0.005(7)
H121 0.054(10) 0.040(9) 0.029(8) 0.013(7) -0.012(8) 0.009(8)
H122 0.075(12) 0.045(10) 0.029(8) 0.010(7) 0.022(8) 0.039(9)
H131 0.040(8) 0.024(8) 0.040(8) 0.010(7) 0.012(7) 0.008(6)
H132 0.061(10) 0.053(10) 0.053(10) 0.040(8) 0.043(9) 0.035(9)
H133 0.042(10) 0.028(8) 0.070(11) 0.033(8) 0.013(9) 0.013(7)
H141 0.035(8) 0.048(10) 0.037(8) 0.035(8) -0.005(7) 0.009(8)
H142 0.015(7) 0.047(9) 0.028(8) 0.018(7) -0.006(6) 0.009(7)
H1 0.071(13) 0.082(14) 0.043(11) 0.048(10) 0.035(10) 0.042(11)

loop_
_atom_type_symbol
_atom_type_scat_dispersion_real
_atom_type_scat_dispersion_imag
_atom_type_scat_Cromer_Mann_a1
_atom_type_scat_Cromer_Mann_b1
_atom_type_scat_Cromer_Mann_a2
_atom_type_scat_Cromer_Mann_b2
_atom_type_scat_Cromer_Mann_a3
_atom_type_scat_Cromer_Mann_b3
_atom_type_scat_Cromer_Mann_a4
_atom_type_scat_Cromer_Mann_b4
_atom_type_scat_Cromer_Mann_c
_atom_type_scat_source
'C   ' 0.0033 0.0016 2.3100 20.8439 1.0200 10.2075 1.5886 0.5687 0.8650 51.6512 0.2156 International_Tables_Vol_IV_Table_2.2B
'H   ' 0.0000 0.0000 0.4930 10.5109 0.3229 26.1257 0.1402 3.1424 0.0408 57.7998 0.0030 International_Tables_Vol_IV_Table_2.2B
'S   ' 0.1246 0.1234 6.9053 1.4679 5.2034 22.2151 1.4379 0.2536 1.5863 56.1720 0.8669 International_Tables_Vol_IV_Table_2.2B
'O   ' 0.0106 0.0060 3.0485 13.2771 2.2868 5.7011 1.5463 0.3239 0.8670 32.9089 0.2508 International_Tables_Vol_IV_Table_2.2B

loop_
_geom_angle_atom_site_label_1
_geom_angle_site_symmetry_1
_geom_angle_atom_site_label_2
_geom_angle_site_symmetry_2
_geom_angle_atom_site_label_3
_geom_angle_site_symmetry_3
_geom_angle
_geom_angle_publ_flag
C5 . S6 . C7 . 109.36(4) yes
C11 2_555 S19 . C1 . 102.14(4) yes
C14 . O15 . C16 . 114.59(7) yes
C18 . O17 . H1 . 108.9(10) no
S19 . C1 . C2 . 119.64(8) yes
S19 . C1 . C16 . 119.83(7) yes
C2 . C1 . C16 . 120.34(9) yes
C1 . C2 . C3 . 119.97(10) yes
C1 . C2 . H21 . 117.8(8) no
C3 . C2 . H21 . 122.2(8) no
C2 . C3 . C4 . 120.14(10) yes
C2 . C3 . H31 . 118.3(8) no
C4 . C3 . H31 . 121.6(8) no
C3 . C4 . C5 . 120.52(10) yes
C3 . C4 . H41 . 120.2(7) no
C5 . C4 . H41 . 119.3(7) no
S6 . C5 . C4 . 115.78(7) yes
S6 . C5 . C16 . 124.30(7) yes
C4 . C5 . C16 . 119.73(9) yes
S6 . C7 . C8 . 115.58(7) yes
S6 . C7 . C18 . 124.60(7) yes
C8 . C7 . C18 . 119.50(9) yes
C7 . C8 . C9 . 121.23(9) yes
C7 . C8 . H81 . 121.4(8) no
C9 . C8 . H81 . 117.4(8) no
C8 . C9 . C10 . 119.19(10) yes
C8 . C9 . H91 . 119.8(8) no
C10 . C9 . H91 . 121.0(8) no
C9 . C10 . C11 . 120.53(10) yes
C9 . C10 . H101 . 121.2(7) no
C11 . C10 . H101 . 118.3(7) no
S19 2_555 C11 . C10 . 120.47(7) yes
S19 2_555 C11 . C18 . 118.88(7) yes
C10 . C11 . C18 . 120.48(9) yes
C13 . C12 . C14 . 113.53(10) yes
C13 . C12 . H121 . 108.9(9) no
C14 . C12 . H121 . 107.1(9) no
C13 . C12 . H122 . 110.2(9) no
C14 . C12 . H122 . 108.2(9) no
H121 . C12 . H122 . 108.7(13) no
C12 . C13 . H131 . 110.3(8) no
C12 . C13 . H132 . 110.0(9) no
H131 . C13 . H132 . 109.0(11) no
C12 . C13 . H133 . 108.3(8) no
H131 . C13 . H133 . 106.3(11) no
H132 . C13 . H133 . 112.8(13) no
C12 . C14 . O15 . 108.44(9) yes
C12 . C14 . H141 . 113.6(8) no
O15 . C14 . H141 . 108.1(7) no
C12 . C14 . H142 . 111.8(7) no
O15 . C14 . H142 . 106.5(7) no
H141 . C14 . H142 . 108.0(12) no
C5 . C16 . C1 . 119.29(8) yes
C5 . C16 . O15 . 120.31(8) yes
C1 . C16 . O15 . 120.31(8) yes
C7 . C18 . C11 . 119.06(8) yes
C7 . C18 . O17 . 118.82(8) yes
C11 . C18 . O17 . 122.11(8) yes

loop_
_geom_bond_atom_site_label_1
_geom_bond_site_symmetry_1
_geom_bond_atom_site_label_2
_geom_bond_site_symmetry_2
_geom_bond_distance
_geom_bond_publ_flag
S6 . C5 . 1.7693(9) yes
S6 . C7 . 1.7685(9) yes
S19 . C11 2_555 1.7793(9) yes
S19 . C1 . 1.7797(9) yes
O15 . C14 . 1.4491(12) yes
O15 . C16 . 1.3768(10) yes
O17 . C18 . 1.3519(11) yes
O17 . H1 . 0.81(2) no
C1 . C2 . 1.3972(13) yes
C1 . C16 . 1.3947(13) yes
C2 . C3 . 1.3818(15) yes
C2 . H21 . 0.955(15) no
C3 . C4 . 1.3849(15) yes
C3 . H31 . 0.939(15) no
C4 . C5 . 1.3934(13) yes
C4 . H41 . 0.950(14) no
C5 . C16 . 1.4020(13) yes
C7 . C8 . 1.3923(13) yes
C7 . C18 . 1.4022(12) yes
C8 . C9 . 1.3908(16) yes
C8 . H81 . 0.983(15) no
C9 . C10 . 1.3849(15) yes
C9 . H91 . 0.955(14) no
C10 . C11 . 1.3894(14) yes
C10 . H101 . 0.956(14) no
C11 . C18 . 1.4020(12) yes
C12 . C13 . 1.5142(16) yes
C12 . C14 . 1.5102(15) yes
C12 . H121 . 0.981(14) no
C12 . H122 . 0.984(16) no
C13 . H131 . 0.993(14) no
C13 . H132 . 0.958(15) no
C13 . H133 . 0.984(16) no
C14 . H141 . 0.950(17) no
C14 . H142 . 0.995(15) no
